data_7009604
loop_
_publ_author_name
'Casas, Jos\'e S.'
'Casti\~neiras, Alfonso'
'Rodr\'iguez-Arg\"uelles, Mar\'ia C.'
'S\'anchez, Agust\'in'
'Sordo, Jos\'e'
'V\'azquez-L\'opez, Antonia'
'V\'azquez-L\'opez, Ezequiel M.'

_publ_section_title
;
 Diorganotin(IV) complexes of imidazole-2-carbaldehyde
 thiosemicarbazone (H2ImTSC). The crystal and molecular structures of
 the &#x201C;free&#x201D; ligand and of [SnMe2(ImTSC)]
;
_journal_issue 14
_journal_name_full 'Journal of the Chemical Society, Dalton Transactions'
_journal_page_first 2267
_journal_paper_doi 10.1039/b002286l
_journal_year 2000
_chemical_formula_sum 'C5 H8 N5 O0.5 S'
_chemical_formula_weight 178.22
_chemical_name_systematic
; 
 2-forylimidazole thiosemicarbazone 
;
_space_group_IT_number 2
_symmetry_cell_setting triclinic
_symmetry_space_group_name_Hall '-P 1'
_symmetry_space_group_name_H-M 'P -1'
_atom_sites_solution_hydrogens direct
_atom_sites_solution_primary direct
_atom_sites_solution_secondary difmap
_audit_creation_method SHELXL-97
_cell_angle_alpha 81.828(9)
_cell_angle_beta 89.140(10)
_cell_angle_gamma 61.146(9)
_cell_formula_units_Z 4
_cell_length_a 7.7676(9)
_cell_length_b 7.8401(9)
_cell_length_c 15.873(2)
_cell_measurement_reflns_used 25
_cell_measurement_temperature 293(2)
_cell_measurement_theta_max 35
_cell_measurement_theta_min 9
_cell_volume 836.44(19)
_computing_cell_refinement 'CAD4-Express (Enraf-Nonius, 1995)'
_computing_data_collection 'CAD4-Express (Enraf-Nonius, 1995)'
_computing_data_reduction 'HELENA (Spek, 1996)'
_computing_publication_material 'CIFTAB (Sheldrick, 1997)'
_computing_structure_refinement 'SHELXL-97 (Sheldrick, 1997)'
_computing_structure_solution 'SHELXS-97 (Sheldrick, 1990)'
_diffrn_ambient_temperature 293(2)
_diffrn_measured_fraction_theta_full 0.980
_diffrn_measured_fraction_theta_max 0.980
_diffrn_measurement_device_type 'CAD4 Enraf-Nonius '
_diffrn_measurement_method omega/2theta
_diffrn_radiation_monochromator graphite
_diffrn_radiation_source 'fine-focus sealed tube'
_diffrn_radiation_type CuK\a
_diffrn_radiation_wavelength 1.54184
_diffrn_reflns_av_R_equivalents 0.0798
_diffrn_reflns_av_sigmaI/netI 0.0338
_diffrn_reflns_limit_h_max 9
_diffrn_reflns_limit_h_min -1
_diffrn_reflns_limit_k_max 9
_diffrn_reflns_limit_k_min -8
_diffrn_reflns_limit_l_max 18
_diffrn_reflns_limit_l_min -18
_diffrn_reflns_number 3637
_diffrn_reflns_theta_full 67.51
_diffrn_reflns_theta_max 67.51
_diffrn_reflns_theta_min 5.64
_exptl_absorpt_coefficient_mu 3.081
_exptl_absorpt_correction_T_max 0.8612
_exptl_absorpt_correction_T_min 0.2594
_exptl_crystal_colour yellow
_exptl_crystal_density_diffrn 1.415
_exptl_crystal_density_method 'not measured'
_exptl_crystal_description prism
_exptl_crystal_F_000 372
_exptl_crystal_size_max 0.60
_exptl_crystal_size_mid 0.20
_exptl_crystal_size_min 0.05
_refine_diff_density_max 0.487
_refine_diff_density_min -0.516
_refine_diff_density_rms 0.080
_refine_ls_extinction_coef 0.0190(19)
_refine_ls_extinction_expression Fc^*^=kFc[1+0.001xFc^2^\l^3^/sin(2\q)]^-1/4^
_refine_ls_extinction_method SHELXL
_refine_ls_goodness_of_fit_ref 1.114
_refine_ls_hydrogen_treatment isotropic
_refine_ls_matrix_type full
_refine_ls_number_parameters 273
_refine_ls_number_reflns 2968
_refine_ls_number_restraints 0
_refine_ls_restrained_S_all 1.114
_refine_ls_R_factor_all 0.0512
_refine_ls_R_factor_gt 0.0498
_refine_ls_shift/su_max 0.001
_refine_ls_shift/su_mean 0.000
_refine_ls_structure_factor_coef Fsqd
_refine_ls_weighting_details 'w=1/[\s^2^(Fo^2^)+(0.0925P)^2^+0.2192P] where P=(Fo^2^+2Fc^2^)/3'
_refine_ls_weighting_scheme calc
_refine_ls_wR_factor_gt 0.1365
_refine_ls_wR_factor_ref 0.1378
_reflns_number_gt 2870
_reflns_number_total 2968
_reflns_threshold_expression >2sigma(I)
_cod_data_source_file b002286l.txt
_cod_data_source_block imh
_cod_depositor_comments
;
The following automatic conversions were performed:

'_refine_ls_weighting_scheme' value 'calc
w=1/[\s^2^(Fo^2^)+(0.0925P)^2^+0.2192P] where P=(Fo^2^+2Fc^2^)/3' was
changed to 'calc'. New tag '_refine_ls_weighting_details' was
created. The value of the new tag was set to
'w=1/[\s^2^(Fo^2^)+(0.0925P)^2^+0.2192P] where P=(Fo^2^+2Fc^2^)/3'.

Automatic conversion script
Id: cif_fix_values 3143 2015-03-26 13:38:13Z robertas 
;
_cod_original_cell_volume 836.44(17)
_cod_original_sg_symbol_H-M P-1
_cod_original_formula_sum 'C5 H8 N5 O0.50 S'
_cod_database_code 7009604

loop_
_symmetry_equiv_pos_as_xyz
'x, y, z'
'-x, -y, -z'

loop_
_atom_site_label
_atom_site_type_symbol
_atom_site_fract_x
_atom_site_fract_y
_atom_site_fract_z
_atom_site_U_iso_or_equiv
_atom_site_adp_type
_atom_site_occupancy
_atom_site_calc_flag
_atom_site_refinement_flags
_atom_site_disorder_assembly
_atom_site_disorder_group
S1 S 0.32883(7) 0.35254(7) 0.63959(3) 0.0420(2) Uani 1 d . . .
N1 N 0.0086(3) 0.5958(3) 0.71119(14) 0.0437(4) Uani 1 d . . .
H1N1 H -0.017(5) 0.696(6) 0.668(2) 0.072(9) Uiso 1 d . . .
H2N1 H -0.058(4) 0.614(4) 0.7518(19) 0.047(7) Uiso 1 d . . .
N2 N 0.1929(3) 0.2848(3) 0.78607(12) 0.0408(4) Uani 1 d . . .
H2 H 0.301(4) 0.172(5) 0.7945(19) 0.057(7) Uiso 1 d . . .
N3 N 0.0649(2) 0.3373(2) 0.84950(11) 0.0386(4) Uani 1 d . . .
N5 N 0.0114(3) 0.1517(3) 1.06326(12) 0.0457(4) Uani 1 d . . .
N4 N -0.1894(3) 0.4356(3) 0.98311(13) 0.0401(4) Uani 1 d . . .
H4 H -0.227(4) 0.512(4) 0.9435(18) 0.036(7) Uiso 1 d . . .
C1 C 0.1641(3) 0.4193(3) 0.71625(13) 0.0343(4) Uani 1 d . . .
C2 C 0.1102(3) 0.2130(3) 0.91873(14) 0.0397(5) Uani 1 d . . .
H2 H 0.227(4) 0.093(5) 0.9267(19) 0.054(7) Uiso 1 d . . .
C3 C -0.0186(3) 0.2631(3) 0.98779(13) 0.0368(4) Uani 1 d . . .
C5 C -0.1463(4) 0.2567(4) 1.10768(15) 0.0491(5) Uani 1 d . . .
H5 H -0.162(5) 0.211(5) 1.168(2) 0.064(8) Uiso 1 d . . .
C4 C -0.2719(3) 0.4335(4) 1.05877(15) 0.0466(5) Uani 1 d . . .
H4 H -0.391(4) 0.539(5) 1.0709(18) 0.052(7) Uiso 1 d . . .
S11 S 0.59345(7) -0.17363(7) 0.82173(3) 0.0402(2) Uani 1 d . . .
N11 N 0.5417(3) -0.4265(3) 0.74570(14) 0.0459(5) Uani 1 d . . .
H1N2 H 0.584(4) -0.505(4) 0.7888(18) 0.039(6) Uiso 1 d . . .
H2N2 H 0.507(4) -0.461(5) 0.701(2) 0.057(8) Uiso 1 d . . .
N12 N 0.4426(3) -0.1218(3) 0.66699(12) 0.0420(4) Uani 1 d . . .
H12 H 0.430(4) -0.012(4) 0.6622(17) 0.044(7) Uiso 1 d . . .
N13 N 0.3819(2) -0.1801(3) 0.60149(11) 0.0382(4) Uani 1 d . . .
N15 N 0.1490(3) 0.0054(3) 0.39029(12) 0.0456(4) Uani 1 d . . .
N14 N 0.2303(3) -0.2822(3) 0.47099(13) 0.0410(4) Uani 1 d . . .
H14 H 0.261(4) -0.369(4) 0.5156(18) 0.043(6) Uiso 1 d . . .
C11 C 0.5229(3) -0.2491(3) 0.74063(13) 0.0352(4) Uani 1 d . . .
C12 C 0.2987(3) -0.0524(3) 0.53434(14) 0.0387(5) Uani 1 d . . .
H12 H 0.278(4) 0.083(4) 0.5273(18) 0.050(7) Uiso 1 d . . .
C13 C 0.2262(3) -0.1062(3) 0.46540(13) 0.0361(4) Uani 1 d . . .
C15 C 0.1036(4) -0.1065(4) 0.34611(15) 0.0520(6) Uani 1 d . . .
H15 H 0.056(4) -0.058(5) 0.286(2) 0.067(9) Uiso 1 d . . .
C14 C 0.1511(3) -0.2825(4) 0.39510(16) 0.0501(6) Uani 1 d . . .
H14 H 0.137(4) -0.399(4) 0.3882(18) 0.052(7) Uiso 1 d . . .
O1W O 0.3369(3) 0.7930(3) 0.14163(15) 0.0591(5) Uani 1 d . . .
H1W H 0.364(6) 0.840(7) 0.182(3) 0.104(14) Uiso 1 d . . .
H2W H 0.240(7) 0.897(7) 0.113(3) 0.098(13) Uiso 1 d . . .

loop_
_atom_site_aniso_label
_atom_site_aniso_U_11
_atom_site_aniso_U_22
_atom_site_aniso_U_33
_atom_site_aniso_U_23
_atom_site_aniso_U_13
_atom_site_aniso_U_12
S1 0.0465(3) 0.0303(3) 0.0470(4) -0.0060(2) 0.0111(2) -0.0171(2)
N1 0.0407(9) 0.0302(9) 0.0444(11) 0.0015(8) 0.0039(8) -0.0067(7)
N2 0.0357(9) 0.0281(9) 0.0454(10) -0.0001(7) 0.0042(7) -0.0066(7)
N3 0.0361(8) 0.0329(9) 0.0411(10) -0.0034(7) 0.0017(7) -0.0129(7)
N5 0.0491(10) 0.0381(10) 0.0396(10) 0.0026(8) -0.0045(7) -0.0150(8)
N4 0.0387(9) 0.0338(10) 0.0375(10) -0.0013(8) -0.0056(7) -0.0105(7)
C1 0.0328(9) 0.0279(9) 0.0406(10) -0.0046(8) -0.0022(7) -0.0137(7)
C2 0.0388(10) 0.0306(10) 0.0419(11) 0.0001(9) -0.0024(8) -0.0121(9)
C3 0.0380(10) 0.0295(9) 0.0390(11) -0.0017(8) -0.0058(8) -0.0141(8)
C5 0.0555(13) 0.0541(14) 0.0345(11) -0.0029(10) 0.0008(9) -0.0251(11)
C4 0.0427(11) 0.0457(13) 0.0452(12) -0.0115(10) 0.0016(9) -0.0155(10)
S11 0.0408(3) 0.0291(3) 0.0398(4) -0.0045(2) -0.0073(2) -0.0082(2)
N11 0.0600(12) 0.0288(9) 0.0421(11) 0.0005(9) -0.0078(9) -0.0175(8)
N12 0.0542(10) 0.0287(9) 0.0417(10) -0.0029(7) -0.0088(8) -0.0193(8)
N13 0.0415(9) 0.0317(9) 0.0379(9) -0.0048(7) -0.0026(7) -0.0149(7)
N15 0.0476(10) 0.0401(10) 0.0378(10) 0.0011(8) -0.0023(7) -0.0140(8)
N14 0.0451(9) 0.0346(9) 0.0398(10) -0.0032(8) -0.0014(7) -0.0170(8)
C11 0.0292(9) 0.0271(9) 0.0405(10) -0.0061(8) 0.0017(7) -0.0064(7)
C12 0.0411(10) 0.0298(10) 0.0405(11) -0.0028(8) 0.0012(8) -0.0141(8)
C13 0.0334(9) 0.0325(10) 0.0352(10) -0.0039(8) 0.0030(7) -0.0107(8)
C15 0.0511(12) 0.0566(15) 0.0367(12) -0.0067(11) -0.0053(10) -0.0169(11)
C14 0.0486(12) 0.0525(14) 0.0496(13) -0.0171(11) 0.0009(10) -0.0225(11)
O1W 0.0606(11) 0.0318(9) 0.0713(12) 0.0007(8) -0.0181(9) -0.0135(8)

loop_
_atom_type_symbol
_atom_type_description
_atom_type_scat_dispersion_real
_atom_type_scat_dispersion_imag
_atom_type_scat_source
C C 0.0181 0.0091 'International Tables Vol C Tables 4.2.6.8 and 6.1.1.4'
H H 0.0000 0.0000 'International Tables Vol C Tables 4.2.6.8 and 6.1.1.4'
N N 0.0311 0.0180 'International Tables Vol C Tables 4.2.6.8 and 6.1.1.4'
O O 0.0492 0.0322 'International Tables Vol C Tables 4.2.6.8 and 6.1.1.4'
S S 0.3331 0.5567 'International Tables Vol C Tables 4.2.6.8 and 6.1.1.4'

loop_
_geom_angle_atom_site_label_1
_geom_angle_atom_site_label_2
_geom_angle_atom_site_label_3
_geom_angle
_geom_angle_site_symmetry_1
_geom_angle_site_symmetry_3
_geom_angle_publ_flag
C1 N2 N3 119.48(17) . . ?
C2 N3 N2 117.34(17) . . ?
C3 N5 C5 105.51(19) . . ?
C4 N4 C3 107.1(2) . . ?
N1 C1 N2 118.20(19) . . ?
N1 C1 S1 123.20(17) . . ?
N2 C1 S1 118.60(15) . . ?
N3 C2 C3 119.31(18) . . ?
N5 C3 N4 111.24(19) . . ?
N5 C3 C2 125.87(19) . . ?
N4 C3 C2 122.89(19) . . ?
N5 C5 C4 109.9(2) . . ?
N4 C4 C5 106.3(2) . . ?
C11 N12 N13 119.38(17) . . ?
C12 N13 N12 117.42(17) . . ?
C13 N15 C15 104.64(19) . . ?
C13 N14 C14 106.4(2) . . ?
N11 C11 N12 118.23(19) . . ?
N11 C11 S11 122.92(17) . . ?
N12 C11 S11 118.86(15) . . ?
N13 C12 C13 118.94(18) . . ?
N15 C13 N14 112.07(19) . . ?
N15 C13 C12 125.57(19) . . ?
N14 C13 C12 122.37(19) . . ?
C14 C15 N15 110.3(2) . . ?
N14 C14 C15 106.6(2) . . ?

loop_
_geom_bond_atom_site_label_1
_geom_bond_atom_site_label_2
_geom_bond_distance
_geom_bond_site_symmetry_2
_geom_bond_publ_flag
S1 C1 1.697(2) . ?
N1 C1 1.318(3) . ?
N2 C1 1.356(3) . ?
N2 N3 1.365(3) . ?
N3 C2 1.287(3) . ?
N5 C3 1.329(3) . ?
N5 C5 1.357(3) . ?
N4 C4 1.355(3) . ?
N4 C3 1.355(3) . ?
C2 C3 1.438(3) . ?
C5 C4 1.374(4) . ?
S11 C11 1.691(2) . ?
N11 C11 1.317(3) . ?
N12 C11 1.357(3) . ?
N12 N13 1.368(2) . ?
N13 C12 1.284(3) . ?
N15 C13 1.329(3) . ?
N15 C15 1.366(3) . ?
N14 C13 1.354(3) . ?
N14 C14 1.362(3) . ?
C12 C13 1.439(3) . ?
C15 C14 1.363(4) . ?

loop_
_geom_hbond_atom_site_label_D
_geom_hbond_atom_site_label_H
_geom_hbond_atom_site_label_A
_geom_hbond_distance_DH
_geom_hbond_distance_HA
_geom_hbond_distance_DA
_geom_hbond_angle_DHA
_geom_hbond_site_symmetry_A
N1 H1N1 N15 0.91(4) 2.12(4) 2.967(3) 155(3) 2_566
N1 H2N1 S11 0.81(3) 2.72(3) 3.443(2) 150(3) 1_465
N2 H2 S11 0.87(3) 2.54(3) 3.4060(19) 174(3) .
N4 H4 S11 0.75(3) 2.68(3) 3.421(2) 170(2) 1_465
N11 H1N2 O1W 0.80(3) 2.16(3) 2.884(3) 150(2) 2_656
N11 H2N2 S1 0.89(3) 2.72(3) 3.500(2) 148(3) 1_545
N12 H12 S1 0.81(3) 2.54(3) 3.3439(19) 170(2) .
N14 H14 S1 0.86(3) 2.57(3) 3.423(2) 173(2) 1_545
O1W H1W S11 0.85(5) 2.78(5) 3.406(2) 131(4) 2_666
O1W H2W N5 0.87(5) 1.98(5) 2.844(3) 171(4) 1_564
